data_7010089
loop_
_publ_author_name
'Creber, Michel L.'
'Orrell, Keith G.'
'Osborne, Anthony G.'
'\<Sik, Vladimir'
'Hursthouse, Michael B.'
'Abdul Malik, K. M.'

_publ_section_title
;
 Dynamic NMR investigations of fluxionality of
 2-(dimethoxymethyl)pyridine and 2,6-bis(dimethoxymethyl)pyridine in
 rhenium(I) and platinum(IV) complexes&#x200A;&#x2020;
;
_journal_issue 22
_journal_name_full 'Journal of the Chemical Society, Dalton Transactions'
_journal_page_first 4218
_journal_paper_doi 10.1039/b005821l
_journal_year 2000
_chemical_formula_sum 'C11 H20 I N O2 Pt'
_chemical_formula_weight 520.27
_chemical_name_systematic
;
 ?
;
_space_group_IT_number 2
_symmetry_cell_setting triclinic
_symmetry_space_group_name_Hall '-P 1'
_symmetry_space_group_name_H-M 'P -1'
_atom_sites_solution_hydrogens geom
_atom_sites_solution_primary direct
_atom_sites_solution_secondary difmap
_audit_creation_date 2000-07-19T14:42:43-00:00
_audit_creation_method 'WinGX routine CIF_UPDATE'
_cell_angle_alpha 79.66(2)
_cell_angle_beta 73.25(2)
_cell_angle_gamma 87.47(3)
_cell_formula_units_Z 4
_cell_length_a 8.939(2)
_cell_length_b 12.575(5)
_cell_length_c 14.183(4)
_cell_measurement_reflns_used 11814
_cell_measurement_temperature 150(2)
_cell_measurement_theta_max 25.03
_cell_measurement_theta_min 3.24
_cell_volume 1501.8(8)
_computing_cell_refinement
;
MADNESS
;
_computing_data_collection
;
MADNESS
;
_computing_data_reduction
;
ABSURD
;
_computing_molecular_graphics 'ORTEP-III (Burnett et al., 1996)'
_computing_publication_material 'WINGX (Farrugia (1998)'
_computing_structure_refinement 'SHELXL-92 (Sheldrick, 1993)'
_computing_structure_solution 'SHELXS-86 (Sheldrick, 1990)'
_diffrn_ambient_temperature 150(2)
_diffrn_measured_fraction_theta_full 0.449
_diffrn_measured_fraction_theta_max 0.449
_diffrn_measurement_device
;
        Nonius FAST TV Area Detector
;
_diffrn_measurement_method '\F and \w scans to fill Ewald sphere'
_diffrn_radiation_monochromator graphite
_diffrn_radiation_type MoK\a
_diffrn_radiation_wavelength 0.71069
_diffrn_reflns_av_R_equivalents 0.0583
_diffrn_reflns_av_unetI/netI 0.0842
_diffrn_reflns_limit_h_max 10
_diffrn_reflns_limit_h_min -7
_diffrn_reflns_limit_k_max 14
_diffrn_reflns_limit_k_min -14
_diffrn_reflns_limit_l_max 16
_diffrn_reflns_limit_l_min -16
_diffrn_reflns_number 10864
_diffrn_reflns_theta_full 25.03
_diffrn_reflns_theta_max 24.91
_diffrn_reflns_theta_min 2.04
_diffrn_standards_decay_% 0
_diffrn_standards_interval_count 0
_diffrn_standards_interval_time 0
_diffrn_standards_number 0
_exptl_absorpt_coefficient_mu 11.387
_exptl_absorpt_correction_type empirical
_exptl_absorpt_process_details none
_exptl_crystal_density_diffrn 2.301
_exptl_crystal_density_method 'not measured'
_exptl_crystal_F_000 960
_exptl_crystal_size_max 0.2
_exptl_crystal_size_mid 0.1
_exptl_crystal_size_min 0.1
_refine_diff_density_max 2.573
_refine_diff_density_min -2.475
_refine_diff_density_rms 0.326
_refine_ls_extinction_method none
_refine_ls_goodness_of_fit_all 1.001
_refine_ls_goodness_of_fit_gt 1.091
_refine_ls_goodness_of_fit_ref 0.993
_refine_ls_hydrogen_treatment constr
_refine_ls_matrix_type full
_refine_ls_number_parameters 299
_refine_ls_number_reflns 3890
_refine_ls_number_restraints 144
_refine_ls_restrained_S_all 0.992
_refine_ls_restrained_S_gt 1.076
_refine_ls_R_factor_all 0.0649
_refine_ls_R_factor_gt 0.0502
_refine_ls_shift/su_max -0.001
_refine_ls_shift/su_mean 0
_refine_ls_structure_factor_coef Fsqd
_refine_ls_weighting_details 'w=1/[\s^2^(Fo^2^)+(0.0824P)^2^+0.0000P] where P=(Fo^2^+2Fc^2^)/3'
_refine_ls_weighting_scheme calc
_refine_ls_wR_factor_all 0.1323
_refine_ls_wR_factor_gt 0.126
_refine_ls_wR_factor_ref 0.1408
_reflns_number_gt 3030
_reflns_number_total 3890
_reflns_threshold_expression >2sigma(I)
_cod_data_source_file b005821l.txt
_cod_data_source_block s92
_cod_depositor_comments
;
The following automatic conversions were performed:
'_symmetry_cell_setting' value 'Triclinic' changed to 'triclinic'
according to '/home/saulius/struct/CIF-dictionaries/cif_core.dic'
dictionary named 'cif_core.dic' version 2.4.1 from 2010-06-29.

Automatic conversion script
Id: cif_fix_enum 1527 2010-12-29 10:47:43Z saulius 

The following automatic conversions were performed:

'_refine_ls_weighting_scheme' value 'calc
w=1/[\s^2^(Fo^2^)+(0.0824P)^2^+0.0000P] where P=(Fo^2^+2Fc^2^)/3' was
changed to 'calc'. New tag '_refine_ls_weighting_details' was
created. The value of the new tag was set to
'w=1/[\s^2^(Fo^2^)+(0.0824P)^2^+0.0000P] where P=(Fo^2^+2Fc^2^)/3'.

Automatic conversion script
Id: cif_fix_values 3143 2015-03-26 13:38:13Z robertas 
;
_cod_original_sg_symbol_H-M P-1
_cod_database_code 7010089

loop_
_symmetry_equiv_pos_as_xyz
'x, y, z'
'-x, -y, -z'

loop_
_atom_site_label
_atom_site_type_symbol
_atom_site_fract_x
_atom_site_fract_y
_atom_site_fract_z
_atom_site_U_iso_or_equiv
_atom_site_adp_type
_atom_site_occupancy
_atom_site_calc_flag
_atom_site_refinement_flags
_atom_site_disorder_group
Pt1 Pt 0.19832(8) 0.49348(4) 0.25626(5) 0.0242(2) Uani 1 d . .
Pt2 Pt 0.29158(8) 0.07514(5) 0.74462(5) 0.0261(2) Uani 1 d . .
I1 I 0.35027(14) 0.34152(8) 0.14078(8) 0.0319(3) Uani 1 d . .
I2 I 0.15385(14) -0.11714(8) 0.86134(8) 0.0333(3) Uani 1 d . .
O1 O 0.0171(14) 0.3666(8) 0.3490(8) 0.030(3) Uani 1 d . .
O2 O -0.2330(13) 0.3115(9) 0.3693(9) 0.038(3) Uani 1 d U .
O3 O 0.4904(13) -0.0212(8) 0.6616(8) 0.029(3) Uani 1 d . .
O4 O 0.7581(14) -0.0423(8) 0.6416(9) 0.037(3) Uani 1 d . .
N1 N 0.0170(14) 0.5075(8) 0.1800(9) 0.018(3) Uani 1 d . .
N2 N 0.4658(16) 0.0709(9) 0.8260(9) 0.024(3) Uani 1 d U .
C1 C 0.340(2) 0.6177(15) 0.1677(15) 0.050(5) Uani 1 d U .
H1A H 0.409(10) 0.592(3) 0.109(5) 0.075 Uiso 1 calc R .
H1B H 0.404(10) 0.643(7) 0.205(3) 0.075 Uiso 1 calc R .
H1C H 0.277(2) 0.677(4) 0.147(8) 0.075 Uiso 1 calc R .
C2 C 0.3552(19) 0.4756(13) 0.3398(13) 0.032(4) Uani 1 d U .
H2A H 0.455(4) 0.450(8) 0.301(3) 0.048 Uiso 1 calc R .
H2B H 0.314(6) 0.423(6) 0.401(4) 0.048 Uiso 1 calc R .
H2C H 0.371(9) 0.545(2) 0.357(7) 0.048 Uiso 1 calc R .
C3 C 0.083(2) 0.5997(13) 0.3463(12) 0.033(4) Uani 1 d U .
H3A H 0.007(9) 0.5601(17) 0.405(4) 0.05 Uiso 1 calc R .
H3B H 0.028(10) 0.653(5) 0.309(3) 0.05 Uiso 1 calc R .
H3C H 0.159(2) 0.637(6) 0.367(6) 0.05 Uiso 1 calc R .
C4 C -0.092(2) 0.3366(12) 0.2996(12) 0.032(4) Uani 1 d U .
H4 H -0.052(2) 0.2710(12) 0.2698(12) 0.039 Uiso 1 calc R .
C5 C -0.096(2) 0.4314(12) 0.2138(12) 0.034(4) Uani 1 d U .
C6 C -0.224(2) 0.4306(13) 0.1753(12) 0.033(4) Uani 1 d U .
H6 H -0.302(2) 0.3759(13) 0.2016(12) 0.04 Uiso 1 calc R .
C7 C -0.231(2) 0.5142(14) 0.0961(13) 0.037(4) Uani 1 d U .
H7 H -0.315(2) 0.5169(14) 0.0665(13) 0.044 Uiso 1 calc R .
C8 C -0.113(2) 0.5935(14) 0.0618(13) 0.037(4) Uani 1 d U .
H8 H -0.115(2) 0.6511(14) 0.0088(13) 0.045 Uiso 1 calc R .
C9 C 0.009(2) 0.5865(13) 0.1068(12) 0.033(4) Uani 1 d U .
H9 H 0.088(2) 0.6407(13) 0.0837(12) 0.039 Uiso 1 calc R .
C10 C 0.061(2) 0.2764(14) 0.4079(15) 0.048(5) Uani 1 d U .
H10A H 0.103(14) 0.3000(15) 0.458(6) 0.072 Uiso 1 calc R .
H10B H 0.142(11) 0.236(6) 0.365(2) 0.072 Uiso 1 calc R .
H10C H -0.030(4) 0.229(5) 0.442(8) 0.072 Uiso 1 calc R .
C11 C -0.300(2) 0.3947(16) 0.4250(14) 0.051(5) Uani 1 d U .
H11A H -0.236(9) 0.406(8) 0.468(8) 0.077 Uiso 1 calc R .
H11B H -0.406(6) 0.373(5) 0.467(8) 0.077 Uiso 1 calc R .
H11C H -0.305(15) 0.462(3) 0.3787(14) 0.077 Uiso 1 calc R .
C12 C 0.128(2) 0.1647(14) 0.8310(14) 0.047(5) Uani 1 d U .
H12A H 0.085(11) 0.122(4) 0.898(3) 0.071 Uiso 1 calc R .
H12B H 0.044(7) 0.184(9) 0.800(5) 0.071 Uiso 1 calc R .
H12C H 0.178(4) 0.230(5) 0.837(8) 0.071 Uiso 1 calc R .
C13 C 0.147(2) 0.0790(14) 0.6518(13) 0.037(4) Uani 1 d U .
H13A H 0.211(2) 0.090(9) 0.5819(14) 0.056 Uiso 1 calc R .
H13B H 0.073(9) 0.139(6) 0.662(6) 0.056 Uiso 1 calc R .
H13C H 0.089(10) 0.011(4) 0.668(6) 0.056 Uiso 1 calc R .
C14 C 0.3861(18) 0.2223(12) 0.6522(11) 0.026(4) Uani 1 d U .
H14A H 0.450(9) 0.257(4) 0.684(3) 0.039 Uiso 1 calc R .
H14B H 0.3009(18) 0.271(3) 0.642(6) 0.039 Uiso 1 calc R .
H14C H 0.451(9) 0.2078(14) 0.587(3) 0.039 Uiso 1 calc R .
C15 C 0.6078(18) -0.0529(12) 0.7120(11) 0.022(3) Uani 1 d U .
H15 H 0.5901(18) -0.1306(12) 0.7443(11) 0.027 Uiso 1 calc R .
C16 C 0.5969(18) 0.0141(11) 0.7929(11) 0.020(3) Uani 1 d U .
C17 C 0.721(2) 0.0088(13) 0.8378(12) 0.034(4) Uani 1 d U .
H17 H 0.812(2) -0.0320(13) 0.8154(12) 0.041 Uiso 1 calc R .
C18 C 0.703(2) 0.0651(14) 0.9150(13) 0.037(4) Uani 1 d U .
H18 H 0.783(2) 0.0618(14) 0.9477(13) 0.044 Uiso 1 calc R .
C19 C 0.571(2) 0.1267(13) 0.9459(12) 0.034(4) Uani 1 d U .
H19 H 0.562(2) 0.1677(13) 0.9973(12) 0.041 Uiso 1 calc R .
C20 C 0.456(2) 0.1275(12) 0.9017(12) 0.031(4) Uani 1 d U .
H20 H 0.364(2) 0.1685(12) 0.9238(12) 0.037 Uiso 1 calc R .
C21 C 0.4580(19) -0.1075(13) 0.6135(12) 0.030(4) Uani 1 d U .
H21A H 0.400(10) -0.166(4) 0.6646(12) 0.045 Uiso 1 calc R .
H21B H 0.5566(19) -0.135(6) 0.575(6) 0.045 Uiso 1 calc R .
H21C H 0.396(10) -0.079(2) 0.568(6) 0.045 Uiso 1 calc R .
C22 C 0.800(2) 0.0656(13) 0.5888(13) 0.037(4) Uani 1 d U .
H22A H 0.811(13) 0.111(2) 0.6357(19) 0.055 Uiso 1 calc R .
H22B H 0.719(6) 0.095(4) 0.558(7) 0.055 Uiso 1 calc R .
H22C H 0.900(7) 0.0642(18) 0.537(6) 0.055 Uiso 1 calc R .

loop_
_atom_site_aniso_label
_atom_site_aniso_U_11
_atom_site_aniso_U_22
_atom_site_aniso_U_33
_atom_site_aniso_U_23
_atom_site_aniso_U_13
_atom_site_aniso_U_12
Pt1 0.0286(4) 0.0172(3) 0.0270(4) -0.0063(3) -0.0061(3) -0.0043(3)
Pt2 0.0293(5) 0.0230(3) 0.0265(4) -0.0083(3) -0.0060(3) -0.0025(3)
I1 0.0387(8) 0.0256(6) 0.0290(6) -0.0071(5) -0.0049(5) 0.0049(5)
I2 0.0418(8) 0.0293(6) 0.0288(6) -0.0085(5) -0.0060(5) -0.0131(5)
O1 0.046(8) 0.021(6) 0.021(6) 0.001(5) -0.007(5) 0.000(5)
O2 0.030(6) 0.036(6) 0.047(6) -0.003(5) -0.005(5) -0.026(5)
O3 0.043(8) 0.026(6) 0.025(6) -0.017(5) -0.013(5) -0.001(5)
O4 0.040(9) 0.026(6) 0.041(7) -0.004(5) -0.009(6) -0.005(5)
N1 0.008(7) 0.012(6) 0.033(8) -0.005(6) -0.005(5) -0.002(5)
N2 0.027(7) 0.020(5) 0.025(6) -0.005(5) -0.007(5) -0.002(5)
C1 0.055(9) 0.042(8) 0.051(9) -0.010(7) -0.011(7) -0.008(7)
C2 0.020(8) 0.037(7) 0.041(8) -0.007(6) -0.012(6) -0.004(6)
C3 0.029(8) 0.036(7) 0.036(8) -0.010(6) -0.011(6) 0.006(6)
C4 0.041(8) 0.025(7) 0.030(7) -0.008(6) -0.003(6) -0.025(6)
C5 0.043(9) 0.026(7) 0.029(7) -0.013(6) -0.001(6) 0.007(6)
C6 0.029(8) 0.041(7) 0.031(7) -0.012(6) -0.006(6) -0.004(6)
C7 0.038(8) 0.046(8) 0.032(7) -0.015(6) -0.012(6) 0.007(7)
C8 0.046(9) 0.036(7) 0.031(7) -0.010(6) -0.012(6) 0.015(7)
C9 0.035(8) 0.029(7) 0.029(7) -0.005(6) -0.003(6) 0.005(6)
C10 0.042(9) 0.036(8) 0.061(9) -0.004(7) -0.007(7) -0.001(7)
C11 0.048(9) 0.065(9) 0.041(8) -0.013(7) -0.010(7) -0.007(7)
C12 0.051(9) 0.041(8) 0.046(8) -0.016(7) -0.005(7) 0.015(7)
C13 0.029(8) 0.049(8) 0.041(8) -0.014(7) -0.018(6) -0.004(6)
C14 0.026(7) 0.029(7) 0.018(7) -0.009(6) 0.006(5) -0.021(6)
C15 0.021(7) 0.022(6) 0.022(7) -0.006(6) -0.003(6) -0.004(5)
C16 0.021(7) 0.015(6) 0.020(6) 0.001(5) -0.003(5) -0.016(5)
C17 0.037(8) 0.032(7) 0.032(7) 0.000(6) -0.009(6) -0.005(6)
C18 0.035(8) 0.045(8) 0.034(8) 0.001(6) -0.015(6) -0.027(6)
C19 0.041(8) 0.032(7) 0.030(7) -0.009(6) -0.008(6) -0.018(6)
C20 0.034(8) 0.026(7) 0.036(7) -0.006(6) -0.016(6) -0.010(6)
C21 0.025(8) 0.043(7) 0.024(7) -0.012(6) -0.007(6) -0.012(6)
C22 0.037(8) 0.040(8) 0.033(7) -0.004(6) -0.010(6) -0.006(6)

loop_
_atom_type_symbol
_atom_type_description
_atom_type_scat_dispersion_real
_atom_type_scat_dispersion_imag
_atom_type_scat_source
C C 0.0033 0.0016 'International Tables Vol C Tables 4.2.6.8 and 6.1.1.4'
H H 0 0 'International Tables Vol C Tables 4.2.6.8 and 6.1.1.4'
N N 0.0061 0.0033 'International Tables Vol C Tables 4.2.6.8 and 6.1.1.4'
O O 0.0106 0.006 'International Tables Vol C Tables 4.2.6.8 and 6.1.1.4'
I I -0.4742 1.8119 'International Tables Vol C Tables 4.2.6.8 and 6.1.1.4'
Pt Pt -1.7033 8.3905 'International Tables Vol C Tables 4.2.6.8 and 6.1.1.4'

loop_
_geom_angle_atom_site_label_1
_geom_angle_atom_site_label_2
_geom_angle_atom_site_label_3
_geom_angle
_geom_angle_site_symmetry_1
_geom_angle_site_symmetry_3
_geom_angle_publ_flag
C1 Pt1 C3 89.0(7) . . ?
C1 Pt1 C2 85.4(7) . . ?
C3 Pt1 C2 86.5(7) . . ?
C1 Pt1 N1 98.8(6) . . ?
C3 Pt1 N1 90.9(5) . . ?
C2 Pt1 N1 175.0(6) . . ?
C1 Pt1 O1 173.2(6) . . ?
C3 Pt1 O1 88.1(6) . . ?
C2 Pt1 O1 100.5(5) . . ?
N1 Pt1 O1 75.2(4) . . ?
C1 Pt1 I1 93.4(5) . . ?
C3 Pt1 I1 177.5(5) . . ?
C2 Pt1 I1 92.7(5) . . ?
N1 Pt1 I1 89.6(3) . . ?
O1 Pt1 I1 89.7(3) . . ?
C12 Pt2 C13 88.7(8) . . ?
C12 Pt2 C14 87.9(7) . . ?
C13 Pt2 C14 85.6(7) . . ?
C12 Pt2 N2 97.1(7) . . ?
C13 Pt2 N2 173.2(6) . . ?
C14 Pt2 N2 91.0(5) . . ?
C12 Pt2 O3 172.9(6) . . ?
C13 Pt2 O3 98.4(6) . . ?
C14 Pt2 O3 91.9(5) . . ?
N2 Pt2 O3 75.8(4) . . ?
C12 Pt2 I2 91.3(6) . . ?
C13 Pt2 I2 91.3(5) . . ?
C14 Pt2 I2 176.9(4) . . ?
N2 Pt2 I2 92.1(3) . . ?
O3 Pt2 I2 89.2(3) . . ?
C10 O1 C4 111.1(12) . . ?
C10 O1 Pt1 119.8(11) . . ?
C4 O1 Pt1 115.7(8) . . ?
C4 O2 C11 115.4(13) . . ?
C15 O3 C21 111.3(11) . . ?
C15 O3 Pt2 114.6(8) . . ?
C21 O3 Pt2 120.1(9) . . ?
C15 O4 C22 115.0(12) . . ?
C9 N1 C5 119.0(14) . . ?
C9 N1 Pt1 124.6(11) . . ?
C5 N1 Pt1 116.3(10) . . ?
C16 N2 C20 119.1(13) . . ?
C16 N2 Pt2 116.2(9) . . ?
C20 N2 Pt2 124.5(10) . . ?
Pt1 C1 H1A 109.5(5) . . ?
Pt1 C1 H1B 109.5(6) . . ?
H1A C1 H1B 109.5 . . ?
Pt1 C1 H1C 109.5(5) . . ?
H1A C1 H1C 109.5 . . ?
H1B C1 H1C 109.5 . . ?
Pt1 C2 H2A 109.5(5) . . ?
Pt1 C2 H2B 109.5(5) . . ?
H2A C2 H2B 109.5 . . ?
Pt1 C2 H2C 109.5(5) . . ?
H2A C2 H2C 109.5 . . ?
H2B C2 H2C 109.5 . . ?
Pt1 C3 H3A 109.5(5) . . ?
Pt1 C3 H3B 109.5(4) . . ?
H3A C3 H3B 109.5 . . ?
Pt1 C3 H3C 109.5(5) . . ?
H3A C3 H3C 109.5 . . ?
H3B C3 H3C 109.5 . . ?
O2 C4 O1 108.7(13) . . ?
O2 C4 C5 115.0(15) . . ?
O1 C4 C5 107.1(12) . . ?
O2 C4 H4 108.6(8) . . ?
O1 C4 H4 108.6(8) . . ?
C5 C4 H4 108.6(8) . . ?
N1 C5 C6 123.6(15) . . ?
N1 C5 C4 121.5(15) . . ?
C6 C5 C4 114.9(16) . . ?
C5 C6 C7 117.2(17) . . ?
C5 C6 H6 121.4(10) . . ?
C7 C6 H6 121.4(11) . . ?
C8 C7 C6 118.5(16) . . ?
C8 C7 H7 120.7(10) . . ?
C6 C7 H7 120.7(11) . . ?
C9 C8 C7 119.1(16) . . ?
C9 C8 H8 120.4(11) . . ?
C7 C8 H8 120.4(10) . . ?
N1 C9 C8 122.4(17) . . ?
N1 C9 H9 118.8(10) . . ?
C8 C9 H9 118.8(11) . . ?
O1 C10 H10A 109.5(9) . . ?
O1 C10 H10B 109.5(9) . . ?
H10A C10 H10B 109.5 . . ?
O1 C10 H10C 109.5(10) . . ?
H10A C10 H10C 109.5 . . ?
H10B C10 H10C 109.5 . . ?
O2 C11 H11A 109.5(9) . . ?
O2 C11 H11B 109.5(9) . . ?
H11A C11 H11B 109.5 . . ?
O2 C11 H11C 109.5(9) . . ?
H11A C11 H11C 109.5 . . ?
H11B C11 H11C 109.5 . . ?
Pt2 C12 H12A 109.5(5) . . ?
Pt2 C12 H12B 109.5(6) . . ?
H12A C12 H12B 109.5 . . ?
Pt2 C12 H12C 109.5(6) . . ?
H12A C12 H12C 109.5 . . ?
H12B C12 H12C 109.5 . . ?
Pt2 C13 H13A 109.5(5) . . ?
Pt2 C13 H13B 109.5(5) . . ?
H13A C13 H13B 109.5 . . ?
Pt2 C13 H13C 109.5(5) . . ?
H13A C13 H13C 109.5 . . ?
H13B C13 H13C 109.5 . . ?
Pt2 C14 H14A 109.5(4) . . ?
Pt2 C14 H14B 109.5(4) . . ?
H14A C14 H14B 109.5 . . ?
Pt2 C14 H14C 109.5(4) . . ?
H14A C14 H14C 109.5 . . ?
H14B C14 H14C 109.5 . . ?
O4 C15 O3 109.7(12) . . ?
O4 C15 C16 110.8(12) . . ?
O3 C15 C16 110.8(11) . . ?
O4 C15 H15 108.5(7) . . ?
O3 C15 H15 108.5(7) . . ?
C16 C15 H15 108.5(8) . . ?
N2 C16 C17 121.2(14) . . ?
N2 C16 C15 119.9(13) . . ?
C17 C16 C15 118.7(13) . . ?
C18 C17 C16 117.4(15) . . ?
C18 C17 H17 121.3(11) . . ?
C16 C17 H17 121.3(9) . . ?
C17 C18 C19 121.1(16) . . ?
C17 C18 H18 119.5(11) . . ?
C19 C18 H18 119.5(9) . . ?
C20 C19 C18 119.1(16) . . ?
C20 C19 H19 120.5(10) . . ?
C18 C19 H19 120.5(9) . . ?
C19 C20 N2 122.1(16) . . ?
C19 C20 H20 118.9(10) . . ?
N2 C20 H20 118.9(9) . . ?
O3 C21 H21A 109.5(8) . . ?
O3 C21 H21B 109.5(8) . . ?
H21A C21 H21B 109.5 . . ?
O3 C21 H21C 109.5(8) . . ?
H21A C21 H21C 109.5 . . ?
H21B C21 H21C 109.5 . . ?
O4 C22 H22A 109.5(8) . . ?
O4 C22 H22B 109.5(9) . . ?
H22A C22 H22B 109.5 . . ?
O4 C22 H22C 109.5(9) . . ?
H22A C22 H22C 109.5 . . ?
H22B C22 H22C 109.5 . . ?

loop_
_geom_bond_atom_site_label_1
_geom_bond_atom_site_label_2
_geom_bond_distance
_geom_bond_site_symmetry_2
_geom_bond_publ_flag
Pt1 C1 2.05(2) . ?
Pt1 C3 2.052(15) . ?
Pt1 C2 2.06(2) . ?
Pt1 N1 2.178(12) . ?
Pt1 O1 2.269(11) . ?
Pt1 I1 2.7912(15) . ?
Pt2 C12 2.05(2) . ?
Pt2 C13 2.09(2) . ?
Pt2 C14 2.118(14) . ?
Pt2 N2 2.183(13) . ?
Pt2 O3 2.265(10) . ?
Pt2 I2 2.785(2) . ?
O1 C10 1.40(2) . ?
O1 C4 1.45(2) . ?
O2 C4 1.37(2) . ?
O2 C11 1.43(2) . ?
O3 C15 1.44(2) . ?
O3 C21 1.46(2) . ?
O4 C15 1.42(2) . ?
O4 C22 1.44(2) . ?
N1 C9 1.32(2) . ?
N1 C5 1.34(2) . ?
N2 C16 1.35(2) . ?
N2 C20 1.37(2) . ?
C1 H1A 0.98 . ?
C1 H1B 0.98 . ?
C1 H1C 0.98 . ?
C2 H2A 0.98 . ?
C2 H2B 0.98 . ?
C2 H2C 0.98 . ?
C3 H3A 0.98 . ?
C3 H3B 0.98 . ?
C3 H3C 0.98 . ?
C4 C5 1.55(2) . ?
C4 H4 1 . ?
C5 C6 1.41(2) . ?
C6 C7 1.41(2) . ?
C6 H6 0.95 . ?
C7 C8 1.40(3) . ?
C7 H7 0.95 . ?
C8 C9 1.40(2) . ?
C8 H8 0.95 . ?
C9 H9 0.95 . ?
C10 H10A 0.98 . ?
C10 H10B 0.98 . ?
C10 H10C 0.98 . ?
C11 H11A 0.98 . ?
C11 H11B 0.98 . ?
C11 H11C 0.98 . ?
C12 H12A 0.98 . ?
C12 H12B 0.98 . ?
C12 H12C 0.98 . ?
C13 H13A 0.98 . ?
C13 H13B 0.98 . ?
C13 H13C 0.98 . ?
C14 H14A 0.98 . ?
C14 H14B 0.98 . ?
C14 H14C 0.98 . ?
C15 C16 1.52(2) . ?
C15 H15 1 . ?
C16 C17 1.42(2) . ?
C17 C18 1.38(2) . ?
C17 H17 0.95 . ?
C18 C19 1.39(2) . ?
C18 H18 0.95 . ?
C19 C20 1.35(2) . ?
C19 H19 0.95 . ?
C20 H20 0.95 . ?
C21 H21A 0.98 . ?
C21 H21B 0.98 . ?
C21 H21C 0.98 . ?
C22 H22A 0.98 . ?
C22 H22B 0.98 . ?
C22 H22C 0.98 . ?

loop_
_geom_torsion_atom_site_label_1
_geom_torsion_atom_site_label_2
_geom_torsion_atom_site_label_3
_geom_torsion_atom_site_label_4
_geom_torsion
_geom_torsion_site_symmetry_1
_geom_torsion_site_symmetry_2
_geom_torsion_site_symmetry_3
_geom_torsion_site_symmetry_4
_geom_torsion_publ_flag
C1 Pt1 O1 C10 -178(5) . . . . ?
C3 Pt1 O1 C10 -113.5(12) . . . . ?
C2 Pt1 O1 C10 -27.4(12) . . . . ?
N1 Pt1 O1 C10 155.0(12) . . . . ?
I1 Pt1 O1 C10 65.3(11) . . . . ?
C1 Pt1 O1 C4 45(5) . . . . ?
C3 Pt1 O1 C4 109.2(11) . . . . ?
C2 Pt1 O1 C4 -164.7(11) . . . . ?
N1 Pt1 O1 C4 17.7(10) . . . . ?
I1 Pt1 O1 C4 -72.0(10) . . . . ?
C12 Pt2 O3 C15 13(5) . . . . ?
C13 Pt2 O3 C15 -172.4(10) . . . . ?
C14 Pt2 O3 C15 101.8(10) . . . . ?
N2 Pt2 O3 C15 11.2(9) . . . . ?
I2 Pt2 O3 C15 -81.1(9) . . . . ?
C12 Pt2 O3 C21 150(5) . . . . ?
C13 Pt2 O3 C21 -35.7(11) . . . . ?
C14 Pt2 O3 C21 -121.5(11) . . . . ?
N2 Pt2 O3 C21 147.9(11) . . . . ?
I2 Pt2 O3 C21 55.6(10) . . . . ?
C1 Pt1 N1 C9 -7.2(13) . . . . ?
C3 Pt1 N1 C9 81.9(12) . . . . ?
C2 Pt1 N1 C9 141(6) . . . . ?
O1 Pt1 N1 C9 169.6(12) . . . . ?
I1 Pt1 N1 C9 -100.6(11) . . . . ?
C1 Pt1 N1 C5 175.3(11) . . . . ?
C3 Pt1 N1 C5 -95.6(11) . . . . ?
C2 Pt1 N1 C5 -37(6) . . . . ?
O1 Pt1 N1 C5 -7.9(10) . . . . ?
I1 Pt1 N1 C5 81.9(10) . . . . ?
C12 Pt2 N2 C16 178.2(11) . . . . ?
C13 Pt2 N2 C16 -34(5) . . . . ?
C14 Pt2 N2 C16 -93.8(11) . . . . ?
O3 Pt2 N2 C16 -2.1(10) . . . . ?
I2 Pt2 N2 C16 86.6(10) . . . . ?
C12 Pt2 N2 C20 -6.8(13) . . . . ?
C13 Pt2 N2 C20 141(5) . . . . ?
C14 Pt2 N2 C20 81.2(12) . . . . ?
O3 Pt2 N2 C20 173.0(13) . . . . ?
I2 Pt2 N2 C20 -98.4(12) . . . . ?
C11 O2 C4 O1 56.9(18) . . . . ?
C11 O2 C4 C5 -63.2(18) . . . . ?
C10 O1 C4 O2 71.8(17) . . . . ?
Pt1 O1 C4 O2 -147.3(9) . . . . ?
C10 O1 C4 C5 -163.4(13) . . . . ?
Pt1 O1 C4 C5 -22.4(15) . . . . ?
C9 N1 C5 C6 0(2) . . . . ?
Pt1 N1 C5 C6 177.8(12) . . . . ?
C9 N1 C5 C4 180.0(13) . . . . ?
Pt1 N1 C5 C4 -2.4(18) . . . . ?
O2 C4 C5 N1 137.7(15) . . . . ?
O1 C4 C5 N1 17(2) . . . . ?
O2 C4 C5 C6 -42.5(19) . . . . ?
O1 C4 C5 C6 -163.5(13) . . . . ?
N1 C5 C6 C7 1(2) . . . . ?
C4 C5 C6 C7 -179.0(14) . . . . ?
C5 C6 C7 C8 -1(2) . . . . ?
C6 C7 C8 C9 0(2) . . . . ?
C5 N1 C9 C8 -1(2) . . . . ?
Pt1 N1 C9 C8 -178.3(11) . . . . ?
C7 C8 C9 N1 1(2) . . . . ?
C22 O4 C15 O3 61.6(16) . . . . ?
C22 O4 C15 C16 -61.1(16) . . . . ?
C21 O3 C15 O4 79.5(14) . . . . ?
Pt2 O3 C15 O4 -140.1(9) . . . . ?
C21 O3 C15 C16 -157.9(12) . . . . ?
Pt2 O3 C15 C16 -17.4(14) . . . . ?
C20 N2 C16 C17 3(2) . . . . ?
Pt2 N2 C16 C17 177.8(11) . . . . ?
C20 N2 C16 C15 177.5(13) . . . . ?
Pt2 N2 C16 C15 -7.2(17) . . . . ?
O4 C15 C16 N2 138.7(13) . . . . ?
O3 C15 C16 N2 16.6(18) . . . . ?
O4 C15 C16 C17 -46.2(17) . . . . ?
O3 C15 C16 C17 -168.2(13) . . . . ?
N2 C16 C17 C18 -1(2) . . . . ?
C15 C16 C17 C18 -176.1(14) . . . . ?
C16 C17 C18 C19 -2(2) . . . . ?
C17 C18 C19 C20 3(3) . . . . ?
C18 C19 C20 N2 -1(3) . . . . ?
C16 N2 C20 C19 -1(2) . . . . ?
Pt2 N2 C20 C19 -176.2(12) . . . . ?
